data_1519603
loop_
_publ_author_name
'Butler, Ian. R.'
'Horton, Peter N.'
'Hursthouse, Michael B.'

_publ_section_title
;
 C30.5H53Cl3FeP2Pd
;
_journal_name_full 'Crystal Structure Report Archive'
_journal_page_first 565
_journal_year 2004
_chemical_formula_sum 'C30.5 H53 Cl3 Fe P2 Pd'
_chemical_formula_weight 750.27
_space_group_IT_number 14
_symmetry_cell_setting monoclinic
_symmetry_space_group_name_Hall '-P 2ybc'
_symmetry_space_group_name_H-M 'P 1 21/c 1'
_atom_sites_solution_hydrogens geom
_atom_sites_solution_primary direct
_atom_sites_solution_secondary difmap
_cell_angle_alpha 90.00
_cell_angle_beta 91.579(8)
_cell_angle_gamma 90.00
_cell_formula_units_Z 8
_cell_length_a 19.4376(15)
_cell_length_b 11.1178(11)
_cell_length_c 30.276(3)
_cell_measurement_reflns_used 13812
_cell_measurement_temperature 120(2)
_cell_measurement_theta_max 27.485
_cell_measurement_theta_min 2.910
_cell_volume 6540.3(10)
_computing_cell_refinement 'DENZO (Otwinowski & Minor, 1997) & COLLECT (Hooft, R.W.W., 1998)'
_computing_data_collection 'COLLECT (Hooft, R.W.W., 1998)'
_computing_data_reduction 'DENZO (Otwinowski & Minor, 1997) & COLLECT (Hooft, R.W.W., 1998)'
_computing_molecular_graphics 'ORTEP3 for Windows (Farrugia, 1997)'
_computing_structure_refinement 'SHELXL-97 (Sheldrick, 1997b)'
_computing_structure_solution 'SHELXS-97 (Sheldrick, 1997a)'
_diffrn_ambient_temperature 120(2)
_diffrn_detector_area_resol_mean 9.091
_diffrn_measured_fraction_theta_full 0.990
_diffrn_measured_fraction_theta_max 0.990
_diffrn_measurement_device_type 'Bruker-Nonius 95mm CCD camera on \k-goniostat'
_diffrn_measurement_method '\f & \w scans'
_diffrn_radiation_monochromator graphite
_diffrn_radiation_source 'Bruker-Nonius FR591 rotating anode'
_diffrn_radiation_type MoK\a
_diffrn_radiation_wavelength 0.71073
_diffrn_reflns_av_R_equivalents 0.0337
_diffrn_reflns_av_sigmaI/netI 0.0373
_diffrn_reflns_limit_h_max 25
_diffrn_reflns_limit_h_min -22
_diffrn_reflns_limit_k_max 14
_diffrn_reflns_limit_k_min -14
_diffrn_reflns_limit_l_max 35
_diffrn_reflns_limit_l_min -39
_diffrn_reflns_number 48804
_diffrn_reflns_theta_full 27.48
_diffrn_reflns_theta_max 27.48
_diffrn_reflns_theta_min 2.94
_exptl_absorpt_coefficient_mu 1.356
_exptl_absorpt_correction_T_max 0.8122
_exptl_absorpt_correction_T_min 0.5172
_exptl_absorpt_correction_type multi-scan
_exptl_absorpt_process_details 'SADABS V2.10 (Sheldrick, G.M., 2003)'
_exptl_crystal_colour Red
_exptl_crystal_density_diffrn 1.524
_exptl_crystal_density_method 'not measured'
_exptl_crystal_description Slab
_exptl_crystal_F_000 3112
_exptl_crystal_size_max 0.56
_exptl_crystal_size_mid 0.40
_exptl_crystal_size_min 0.16
_refine_diff_density_max 0.517
_refine_diff_density_min -0.698
_refine_diff_density_rms 0.087
_refine_ls_extinction_method none
_refine_ls_goodness_of_fit_ref 1.038
_refine_ls_hydrogen_treatment mixed
_refine_ls_matrix_type full
_refine_ls_number_parameters 708
_refine_ls_number_reflns 14858
_refine_ls_number_restraints 0
_refine_ls_restrained_S_all 1.038
_refine_ls_R_factor_all 0.0401
_refine_ls_R_factor_gt 0.0293
_refine_ls_shift/su_max 0.002
_refine_ls_shift/su_mean 0.000
_refine_ls_structure_factor_coef Fsqd
_refine_ls_weighting_details 'calc w=1/[\s^2^(Fo^2^)+(0.0243P)^2^+7.4768P] where P=(Fo^2^+2Fc^2^)/3'
_refine_ls_weighting_scheme calc
_refine_ls_wR_factor_gt 0.0650
_refine_ls_wR_factor_ref 0.0689
_reflns_number_gt 12455
_reflns_number_total 14858
_reflns_threshold_expression >2sigma(I)
_cod_data_source_file eCrystal-656.cif
_cod_data_source_block 04src0437r
_cod_depositor_comments
;
Citation :
Butler, Ian. R. and Horton, Peter N. and Hursthouse, Michael B. (2004) 
University of Southampton, Crystal Structure Report Archive. 
(doi:10.5258/ecrystals/656)

More at :
http://ecrystals.chem.soton.ac.uk/656/
;
_cod_original_cell_volume 6540.2(10)
_cod_original_sg_symbol_H-M P2(1)/c
_cod_original_formula_sum 'C30.50 H53 Cl3 Fe P2 Pd'
_cod_database_code 1519603

loop_
_symmetry_equiv_pos_as_xyz
'x, y, z'
'-x, y+1/2, -z+1/2'
'-x, -y, -z'
'x, -y-1/2, z-1/2'

loop_
_atom_site_label
_atom_site_type_symbol
_atom_site_fract_x
_atom_site_fract_y
_atom_site_fract_z
_atom_site_U_iso_or_equiv
_atom_site_adp_type
_atom_site_occupancy
_atom_site_symmetry_multiplicity
_atom_site_calc_flag
_atom_site_refinement_flags
_atom_site_disorder_assembly
_atom_site_disorder_group
C1 C 0.16374(11) 0.5157(2) 0.86772(7) 0.0128(4) Uani 1 1 d . . .
C2 C 0.13559(12) 0.5499(2) 0.90973(8) 0.0156(5) Uani 1 1 d . . .
C3 C 0.07584(12) 0.6219(2) 0.90035(8) 0.0181(5) Uani 1 1 d . . .
C4 C 0.06638(12) 0.6318(2) 0.85382(8) 0.0175(5) Uani 1 1 d . . .
C5 C 0.12043(12) 0.5684(2) 0.83324(8) 0.0157(5) Uani 1 1 d . . .
C6 C 0.06993(11) 0.2741(2) 0.86366(7) 0.0121(4) Uani 1 1 d . . .
C7 C 0.04326(12) 0.3035(2) 0.90664(8) 0.0153(5) Uani 1 1 d . . .
C8 C -0.01751(12) 0.3746(2) 0.89925(8) 0.0170(5) Uani 1 1 d . . .
C9 C -0.02932(12) 0.3878(2) 0.85312(8) 0.0183(5) Uani 1 1 d . . .
C10 C 0.02421(12) 0.3287(2) 0.83073(8) 0.0157(5) Uani 1 1 d . . .
C11 C 0.16024(13) 0.5252(3) 0.95612(8) 0.0229(6) Uani 1 1 d . . .
H11A H 0.1899 0.5913 0.9665 0.034 Uiso 1 1 calc R . .
H11B H 0.1864 0.4498 0.9570 0.034 Uiso 1 1 calc R . .
H11C H 0.1206 0.5184 0.9753 0.034 Uiso 1 1 calc R . .
C12 C 0.03328(14) 0.6826(3) 0.93419(10) 0.0283(6) Uani 1 1 d . . .
H12A H 0.0511 0.7639 0.9397 0.043 Uiso 1 1 calc R . .
H12B H 0.0354 0.6362 0.9617 0.043 Uiso 1 1 calc R . .
H12C H -0.0146 0.6877 0.9233 0.043 Uiso 1 1 calc R . .
C13 C 0.00899(13) 0.6977(2) 0.83030(10) 0.0274(6) Uani 1 1 d . . .
H13A H -0.0308 0.7019 0.8494 0.041 Uiso 1 1 calc R . .
H13B H -0.0039 0.6550 0.8030 0.041 Uiso 1 1 calc R . .
H13C H 0.0242 0.7793 0.8231 0.041 Uiso 1 1 calc R . .
C14 C 0.13115(12) 0.5676(2) 0.78438(8) 0.0212(5) Uani 1 1 d . . .
H14A H 0.0865 0.5714 0.7687 0.032 Uiso 1 1 calc R . .
H14B H 0.1550 0.4935 0.7762 0.032 Uiso 1 1 calc R . .
H14C H 0.1590 0.6372 0.7763 0.032 Uiso 1 1 calc R . .
C15 C 0.06847(13) 0.2705(2) 0.95199(8) 0.0213(5) Uani 1 1 d . . .
H15A H 0.0612 0.3381 0.9721 0.032 Uiso 1 1 calc R . .
H15B H 0.1177 0.2516 0.9514 0.032 Uiso 1 1 calc R . .
H15C H 0.0431 0.2001 0.9622 0.032 Uiso 1 1 calc R . .
C16 C -0.06305(13) 0.4227(2) 0.93428(9) 0.0268(6) Uani 1 1 d . . .
H16A H -0.0873 0.4942 0.9231 0.040 Uiso 1 1 calc R . .
H16B H -0.0350 0.4441 0.9605 0.040 Uiso 1 1 calc R . .
H16C H -0.0966 0.3611 0.9421 0.040 Uiso 1 1 calc R . .
C17 C -0.09050(13) 0.4472(2) 0.83137(10) 0.0282(6) Uani 1 1 d . . .
H17A H -0.1280 0.3886 0.8279 0.042 Uiso 1 1 calc R . .
H17B H -0.0780 0.4774 0.8023 0.042 Uiso 1 1 calc R . .
H17C H -0.1056 0.5143 0.8497 0.042 Uiso 1 1 calc R . .
C18 C 0.02754(13) 0.3196(2) 0.78150(8) 0.0218(5) Uani 1 1 d . . .
H18A H -0.0016 0.2530 0.7710 0.033 Uiso 1 1 calc R . .
H18B H 0.0752 0.3050 0.7732 0.033 Uiso 1 1 calc R . .
H18C H 0.0112 0.3950 0.7681 0.033 Uiso 1 1 calc R . .
C19 C 0.29316(12) 0.5620(2) 0.83033(8) 0.0178(5) Uani 1 1 d . . .
H19 H 0.2749 0.5751 0.7995 0.021 Uiso 1 1 calc R . .
C20 C 0.28281(14) 0.6815(2) 0.85460(9) 0.0253(6) Uani 1 1 d . . .
H20A H 0.2997 0.6737 0.8853 0.038 Uiso 1 1 calc R . .
H20B H 0.2337 0.7018 0.8541 0.038 Uiso 1 1 calc R . .
H20C H 0.3084 0.7452 0.8399 0.038 Uiso 1 1 calc R . .
C21 C 0.36946(12) 0.5343(3) 0.82616(9) 0.0237(6) Uani 1 1 d . . .
H21A H 0.3902 0.5934 0.8065 0.036 Uiso 1 1 calc R . .
H21B H 0.3749 0.4535 0.8138 0.036 Uiso 1 1 calc R . .
H21C H 0.3923 0.5382 0.8554 0.036 Uiso 1 1 calc R . .
C22 C 0.28766(12) 0.3803(2) 0.90316(8) 0.0155(5) Uani 1 1 d . . .
H22 H 0.2531 0.3356 0.9206 0.019 Uiso 1 1 calc R . .
C23 C 0.34322(13) 0.2891(2) 0.89140(9) 0.0229(6) Uani 1 1 d . . .
H23A H 0.3829 0.3315 0.8795 0.034 Uiso 1 1 calc R . .
H23B H 0.3246 0.2329 0.8692 0.034 Uiso 1 1 calc R . .
H23C H 0.3577 0.2444 0.9180 0.034 Uiso 1 1 calc R . .
C24 C 0.31977(12) 0.4746(2) 0.93437(8) 0.0189(5) Uani 1 1 d . . .
H24A H 0.3300 0.4377 0.9632 0.028 Uiso 1 1 calc R . .
H24B H 0.2874 0.5413 0.9379 0.028 Uiso 1 1 calc R . .
H24C H 0.3624 0.5049 0.9219 0.028 Uiso 1 1 calc R . .
C25 C 0.09086(12) 0.0613(2) 0.81363(8) 0.0156(5) Uani 1 1 d . . .
H25 H 0.0823 0.0958 0.7835 0.019 Uiso 1 1 calc R . .
C26 C 0.01959(12) 0.0326(2) 0.83130(9) 0.0209(5) Uani 1 1 d . . .
H26A H -0.0056 -0.0188 0.8101 0.031 Uiso 1 1 calc R . .
H26B H -0.0059 0.1075 0.8354 0.031 Uiso 1 1 calc R . .
H26C H 0.0248 -0.0094 0.8597 0.031 Uiso 1 1 calc R . .
C27 C 0.13214(12) -0.0547(2) 0.80653(8) 0.0192(5) Uani 1 1 d . . .
H27A H 0.1330 -0.1023 0.8338 0.029 Uiso 1 1 calc R . .
H27B H 0.1793 -0.0341 0.7988 0.029 Uiso 1 1 calc R . .
H27C H 0.1104 -0.1015 0.7825 0.029 Uiso 1 1 calc R . .
C28 C 0.17991(12) 0.1018(2) 0.89337(8) 0.0158(5) Uani 1 1 d . . .
H28 H 0.1948 0.1664 0.9145 0.019 Uiso 1 1 calc R . .
C29 C 0.24566(13) 0.0325(2) 0.88156(9) 0.0245(6) Uani 1 1 d . . .
H29A H 0.2767 0.0283 0.9076 0.037 Uiso 1 1 calc R . .
H29B H 0.2687 0.0742 0.8576 0.037 Uiso 1 1 calc R . .
H29C H 0.2333 -0.0491 0.8720 0.037 Uiso 1 1 calc R . .
C30 C 0.13204(13) 0.0187(2) 0.91873(8) 0.0211(5) Uani 1 1 d . . .
H30A H 0.1275 -0.0583 0.9031 0.032 Uiso 1 1 calc R . .
H30B H 0.0867 0.0564 0.9207 0.032 Uiso 1 1 calc R . .
H30C H 0.1514 0.0048 0.9485 0.032 Uiso 1 1 calc R . .
P1 P 0.24159(3) 0.43547(5) 0.853087(19) 0.01128(11) Uani 1 1 d . . .
P2 P 0.13981(3) 0.17888(5) 0.845214(19) 0.01143(11) Uani 1 1 d . . .
Cl1 Cl 0.28831(3) 0.37665(5) 0.750951(19) 0.01931(12) Uani 1 1 d . . .
Cl2 Cl 0.19211(3) 0.15128(6) 0.74309(2) 0.02415(14) Uani 1 1 d . . .
Fe1 Fe 0.066392(16) 0.45425(3) 0.871806(10) 0.01098(7) Uani 1 1 d . . .
Pd1 Pd 0.216124(8) 0.284273(15) 0.801881(5) 0.01130(4) Uani 1 1 d . . .
C31 C 0.42123(11) 0.5749(2) 0.61456(7) 0.0119(4) Uani 1 1 d . . .
C32 C 0.42336(11) 0.6486(2) 0.65410(8) 0.0144(5) Uani 1 1 d . . .
C33 C 0.44115(11) 0.7680(2) 0.64045(8) 0.0159(5) Uani 1 1 d . . .
C34 C 0.44878(11) 0.7694(2) 0.59379(8) 0.0160(5) Uani 1 1 d . . .
C35 C 0.43645(11) 0.6510(2) 0.57748(8) 0.0136(5) Uani 1 1 d . . .
C36 C 0.25872(11) 0.6307(2) 0.60030(7) 0.0122(4) Uani 1 1 d . . .
C37 C 0.25899(11) 0.7043(2) 0.63959(7) 0.0125(4) Uani 1 1 d . . .
C38 C 0.27378(11) 0.8250(2) 0.62645(8) 0.0155(5) Uani 1 1 d . . .
C39 C 0.28213(12) 0.8276(2) 0.58008(8) 0.0173(5) Uani 1 1 d . . .
C40 C 0.27345(11) 0.7085(2) 0.56321(8) 0.0153(5) Uani 1 1 d . . .
C41 C 0.41025(13) 0.6195(2) 0.70130(8) 0.0186(5) Uani 1 1 d . . .
H41A H 0.4538 0.5992 0.7166 0.028 Uiso 1 1 calc R . .
H41B H 0.3788 0.5508 0.7027 0.028 Uiso 1 1 calc R . .
H41C H 0.3895 0.6892 0.7156 0.028 Uiso 1 1 calc R . .
C42 C 0.45405(13) 0.8716(2) 0.67091(9) 0.0224(5) Uani 1 1 d . . .
H42A H 0.5012 0.8671 0.6831 0.034 Uiso 1 1 calc R . .
H42B H 0.4215 0.8686 0.6950 0.034 Uiso 1 1 calc R . .
H42C H 0.4479 0.9471 0.6546 0.034 Uiso 1 1 calc R . .
C43 C 0.46998(13) 0.8750(2) 0.56643(9) 0.0235(6) Uani 1 1 d . . .
H43A H 0.5196 0.8713 0.5618 0.035 Uiso 1 1 calc R . .
H43B H 0.4590 0.9498 0.5819 0.035 Uiso 1 1 calc R . .
H43C H 0.4452 0.8729 0.5378 0.035 Uiso 1 1 calc R . .
C44 C 0.44379(13) 0.6147(2) 0.53036(8) 0.0198(5) Uani 1 1 d . . .
H44A H 0.4288 0.6809 0.5110 0.030 Uiso 1 1 calc R . .
H44B H 0.4153 0.5436 0.5241 0.030 Uiso 1 1 calc R . .
H44C H 0.4921 0.5958 0.5250 0.030 Uiso 1 1 calc R . .
C45 C 0.24419(12) 0.6719(2) 0.68640(8) 0.0179(5) Uani 1 1 d . . .
H45A H 0.2722 0.7221 0.7065 0.027 Uiso 1 1 calc R . .
H45B H 0.2554 0.5870 0.6915 0.027 Uiso 1 1 calc R . .
H45C H 0.1953 0.6854 0.6918 0.027 Uiso 1 1 calc R . .
C46 C 0.27812(12) 0.9329(2) 0.65602(9) 0.0205(5) Uani 1 1 d . . .
H46A H 0.3175 0.9825 0.6479 0.031 Uiso 1 1 calc R . .
H46B H 0.2840 0.9066 0.6868 0.031 Uiso 1 1 calc R . .
H46C H 0.2357 0.9801 0.6527 0.031 Uiso 1 1 calc R . .
C47 C 0.29467(14) 0.9386(2) 0.55327(9) 0.0254(6) Uani 1 1 d . . .
H47A H 0.2506 0.9773 0.5457 0.038 Uiso 1 1 calc R . .
H47B H 0.3179 0.9165 0.5261 0.038 Uiso 1 1 calc R . .
H47C H 0.3237 0.9945 0.5705 0.038 Uiso 1 1 calc R . .
C48 C 0.27434(13) 0.6763(2) 0.51520(8) 0.0209(5) Uani 1 1 d . . .
H48A H 0.2288 0.6912 0.5016 0.031 Uiso 1 1 calc R . .
H48B H 0.2861 0.5910 0.5121 0.031 Uiso 1 1 calc R . .
H48C H 0.3087 0.7255 0.5005 0.031 Uiso 1 1 calc R . .
C49 C 0.39966(12) 0.3418(2) 0.65862(8) 0.0163(5) Uani 1 1 d . . .
H49 H 0.3612 0.3856 0.6729 0.020 Uiso 1 1 calc R . .
C50 C 0.37546(15) 0.2110(2) 0.65315(9) 0.0287(6) Uani 1 1 d . . .
H50A H 0.4155 0.1574 0.6533 0.043 Uiso 1 1 calc R . .
H50B H 0.3497 0.2024 0.6251 0.043 Uiso 1 1 calc R . .
H50C H 0.3458 0.1896 0.6776 0.043 Uiso 1 1 calc R . .
C51 C 0.46110(13) 0.3482(2) 0.69133(8) 0.0217(5) Uani 1 1 d . . .
H51A H 0.4453 0.3343 0.7214 0.033 Uiso 1 1 calc R . .
H51B H 0.4825 0.4278 0.6897 0.033 Uiso 1 1 calc R . .
H51C H 0.4949 0.2865 0.6839 0.033 Uiso 1 1 calc R . .
C52 C 0.49787(12) 0.3725(2) 0.58487(8) 0.0164(5) Uani 1 1 d . . .
H52 H 0.4962 0.3868 0.5522 0.020 Uiso 1 1 calc R . .
C53 C 0.55749(12) 0.4488(3) 0.60319(9) 0.0258(6) Uani 1 1 d . . .
H53A H 0.5645 0.4322 0.6348 0.039 Uiso 1 1 calc R . .
H53B H 0.5467 0.5342 0.5990 0.039 Uiso 1 1 calc R . .
H53C H 0.5995 0.4290 0.5876 0.039 Uiso 1 1 calc R . .
C54 C 0.51496(14) 0.2385(2) 0.59097(9) 0.0279(6) Uani 1 1 d . . .
H54A H 0.5534 0.2169 0.5723 0.042 Uiso 1 1 calc R . .
H54B H 0.4746 0.1900 0.5826 0.042 Uiso 1 1 calc R . .
H54C H 0.5278 0.2230 0.6220 0.042 Uiso 1 1 calc R . .
C55 C 0.15503(12) 0.4982(2) 0.55567(8) 0.0178(5) Uani 1 1 d . . .
H55 H 0.1695 0.5141 0.5248 0.021 Uiso 1 1 calc R . .
C56 C 0.10609(13) 0.3907(2) 0.55285(9) 0.0252(6) Uani 1 1 d . . .
H56A H 0.0842 0.3796 0.5814 0.038 Uiso 1 1 calc R . .
H56B H 0.1320 0.3181 0.5455 0.038 Uiso 1 1 calc R . .
H56C H 0.0706 0.4055 0.5299 0.038 Uiso 1 1 calc R . .
C57 C 0.11449(13) 0.6091(2) 0.56963(10) 0.0272(6) Uani 1 1 d . . .
H57A H 0.0750 0.6208 0.5493 0.041 Uiso 1 1 calc R . .
H57B H 0.1443 0.6801 0.5689 0.041 Uiso 1 1 calc R . .
H57C H 0.0982 0.5976 0.5997 0.041 Uiso 1 1 calc R . .
C58 C 0.21269(12) 0.3918(2) 0.63954(8) 0.0147(5) Uani 1 1 d . . .
H58 H 0.2526 0.3990 0.6609 0.018 Uiso 1 1 calc R . .
C59 C 0.20464(14) 0.2568(2) 0.62900(9) 0.0239(6) Uani 1 1 d . . .
H59A H 0.2092 0.2102 0.6564 0.036 Uiso 1 1 calc R . .
H59B H 0.2404 0.2321 0.6087 0.036 Uiso 1 1 calc R . .
H59C H 0.1592 0.2424 0.6152 0.036 Uiso 1 1 calc R . .
C60 C 0.14940(12) 0.4344(2) 0.66382(8) 0.0198(5) Uani 1 1 d . . .
H60A H 0.1077 0.4079 0.6477 0.030 Uiso 1 1 calc R . .
H60B H 0.1498 0.5224 0.6657 0.030 Uiso 1 1 calc R . .
H60C H 0.1501 0.4004 0.6937 0.030 Uiso 1 1 calc R . .
P31 P 0.41088(3) 0.41483(5) 0.604833(19) 0.01107(11) Uani 1 1 d . . .
P32 P 0.23657(3) 0.47443(5) 0.589158(19) 0.01140(11) Uani 1 1 d . . .
Cl31 Cl 0.39842(3) 0.25267(7) 0.51400(2) 0.03371(17) Uani 1 1 d . . .
Cl32 Cl 0.24249(3) 0.31548(7) 0.49814(2) 0.02948(16) Uani 1 1 d . . .
Fe31 Fe 0.351571(16) 0.70930(3) 0.609098(10) 0.01086(7) Uani 1 1 d . . .
Pd31 Pd 0.322438(8) 0.369246(15) 0.554102(5) 0.01139(4) Uani 1 1 d . . .
C71 C 0.36367(15) 0.0587(3) 0.75904(9) 0.0301(6) Uani 1 1 d . . .
H71A H 0.3924 0.0524 0.7326 0.036 Uiso 1 1 calc R . .
H71B H 0.3208 0.1017 0.7503 0.036 Uiso 1 1 calc R . .
Cl71 Cl 0.34289(4) -0.08764(7) 0.77773(2) 0.03782(17) Uani 1 1 d . . .
Cl72 Cl 0.40791(4) 0.14066(7) 0.79983(3) 0.03547(17) Uani 1 1 d . . .

loop_
_atom_site_aniso_label
_atom_site_aniso_U_11
_atom_site_aniso_U_22
_atom_site_aniso_U_33
_atom_site_aniso_U_23
_atom_site_aniso_U_13
_atom_site_aniso_U_12
C1 0.0120(10) 0.0114(11) 0.0150(11) -0.0001(9) 0.0004(8) -0.0021(8)
C2 0.0147(11) 0.0153(11) 0.0168(12) -0.0041(9) 0.0022(9) -0.0011(9)
C3 0.0168(12) 0.0138(12) 0.0240(13) -0.0062(10) 0.0032(10) -0.0007(9)
C4 0.0150(11) 0.0119(11) 0.0256(13) 0.0027(10) 0.0026(10) 0.0008(9)
C5 0.0155(11) 0.0124(11) 0.0191(12) 0.0037(9) 0.0015(9) -0.0006(9)
C6 0.0122(11) 0.0105(11) 0.0136(11) 0.0009(9) -0.0016(8) -0.0001(8)
C7 0.0152(11) 0.0136(11) 0.0172(12) 0.0027(9) 0.0037(9) 0.0003(9)
C8 0.0135(11) 0.0140(11) 0.0239(13) 0.0004(10) 0.0054(9) -0.0017(9)
C9 0.0109(11) 0.0174(12) 0.0265(13) -0.0028(10) -0.0019(9) -0.0005(9)
C10 0.0153(11) 0.0147(11) 0.0167(12) -0.0023(9) -0.0052(9) 0.0000(9)
C11 0.0179(12) 0.0371(15) 0.0137(12) -0.0087(11) 0.0010(9) 0.0004(11)
C12 0.0248(14) 0.0246(14) 0.0360(16) -0.0100(12) 0.0080(12) 0.0028(11)
C13 0.0224(13) 0.0204(14) 0.0394(17) 0.0117(12) 0.0028(12) 0.0080(11)
C14 0.0171(12) 0.0281(14) 0.0185(13) 0.0085(11) 0.0017(9) 0.0034(10)
C15 0.0278(14) 0.0210(13) 0.0153(12) 0.0034(10) 0.0042(10) 0.0042(10)
C16 0.0218(13) 0.0231(14) 0.0362(16) -0.0021(12) 0.0150(11) 0.0016(11)
C17 0.0173(13) 0.0253(14) 0.0413(17) -0.0058(13) -0.0124(11) 0.0056(11)
C18 0.0256(13) 0.0227(13) 0.0166(12) -0.0018(10) -0.0085(10) 0.0045(10)
C19 0.0177(12) 0.0169(12) 0.0189(12) 0.0030(10) 0.0016(9) -0.0040(9)
C20 0.0300(15) 0.0160(12) 0.0302(15) 0.0018(11) 0.0029(12) -0.0074(11)
C21 0.0160(12) 0.0325(15) 0.0227(13) 0.0008(11) 0.0018(10) -0.0080(11)
C22 0.0157(11) 0.0173(12) 0.0134(11) 0.0019(9) -0.0013(9) -0.0009(9)
C23 0.0207(13) 0.0241(14) 0.0236(13) -0.0044(11) -0.0066(10) 0.0065(10)
C24 0.0192(12) 0.0215(13) 0.0158(12) -0.0032(10) -0.0038(9) 0.0002(10)
C25 0.0153(11) 0.0155(12) 0.0162(12) -0.0032(9) 0.0010(9) -0.0019(9)
C26 0.0129(11) 0.0200(13) 0.0297(14) -0.0043(11) 0.0008(10) -0.0048(9)
C27 0.0209(12) 0.0155(12) 0.0213(13) -0.0062(10) 0.0024(10) -0.0012(10)
C28 0.0173(12) 0.0153(11) 0.0146(12) 0.0031(9) -0.0029(9) 0.0006(9)
C29 0.0168(12) 0.0236(14) 0.0331(15) 0.0037(12) -0.0013(11) 0.0046(10)
C30 0.0268(13) 0.0186(12) 0.0177(12) 0.0052(10) -0.0011(10) -0.0015(10)
P1 0.0104(3) 0.0131(3) 0.0103(3) -0.0003(2) -0.0001(2) -0.0002(2)
P2 0.0109(3) 0.0112(3) 0.0122(3) -0.0004(2) 0.0004(2) -0.0001(2)
Cl1 0.0196(3) 0.0252(3) 0.0135(3) 0.0010(2) 0.0056(2) -0.0043(2)
Cl2 0.0323(3) 0.0255(3) 0.0149(3) -0.0076(2) 0.0054(2) -0.0087(3)
Fe1 0.01036(15) 0.01161(16) 0.01095(16) 0.00065(13) -0.00023(12) 0.00150(12)
Pd1 0.01144(8) 0.01362(9) 0.00889(8) -0.00071(7) 0.00095(6) -0.00017(6)
C31 0.0087(10) 0.0131(11) 0.0138(11) 0.0003(9) 0.0004(8) 0.0011(8)
C32 0.0123(11) 0.0138(11) 0.0169(12) -0.0018(9) -0.0024(9) 0.0012(9)
C33 0.0090(10) 0.0149(12) 0.0236(13) -0.0029(10) -0.0017(9) -0.0007(9)
C34 0.0104(11) 0.0156(12) 0.0220(13) 0.0004(10) 0.0023(9) -0.0006(9)
C35 0.0109(10) 0.0155(11) 0.0146(11) 0.0016(9) 0.0033(8) 0.0004(9)
C36 0.0101(10) 0.0136(11) 0.0130(11) -0.0010(9) -0.0007(8) 0.0002(8)
C37 0.0099(10) 0.0116(11) 0.0160(11) -0.0026(9) 0.0010(8) 0.0003(8)
C38 0.0110(11) 0.0129(11) 0.0225(13) -0.0023(10) -0.0006(9) 0.0028(9)
C39 0.0124(11) 0.0134(11) 0.0259(13) 0.0047(10) -0.0032(9) 0.0011(9)
C40 0.0127(11) 0.0167(12) 0.0163(12) 0.0031(10) -0.0029(9) -0.0004(9)
C41 0.0207(12) 0.0186(12) 0.0163(12) -0.0026(10) -0.0013(9) 0.0030(10)
C42 0.0198(12) 0.0152(12) 0.0320(15) -0.0081(11) -0.0028(11) -0.0014(10)
C43 0.0223(13) 0.0156(12) 0.0329(15) 0.0046(11) 0.0072(11) -0.0036(10)
C44 0.0238(13) 0.0198(13) 0.0161(12) 0.0014(10) 0.0058(10) 0.0013(10)
C45 0.0189(12) 0.0172(12) 0.0177(12) -0.0021(10) 0.0028(9) -0.0035(9)
C46 0.0175(12) 0.0130(12) 0.0309(14) -0.0052(10) 0.0004(10) 0.0004(9)
C47 0.0273(14) 0.0188(13) 0.0297(15) 0.0096(11) -0.0064(11) -0.0012(11)
C48 0.0253(13) 0.0224(13) 0.0148(12) 0.0041(10) -0.0018(10) -0.0012(10)
C49 0.0204(12) 0.0144(12) 0.0141(12) 0.0028(9) -0.0004(9) -0.0020(9)
C50 0.0398(16) 0.0167(13) 0.0293(15) 0.0063(11) -0.0026(12) -0.0083(12)
C51 0.0262(13) 0.0210(13) 0.0178(13) 0.0016(10) -0.0038(10) 0.0047(10)
C52 0.0138(11) 0.0183(12) 0.0170(12) -0.0020(10) -0.0001(9) 0.0042(9)
C53 0.0132(12) 0.0357(16) 0.0284(14) -0.0064(12) -0.0012(10) 0.0011(11)
C54 0.0306(15) 0.0237(14) 0.0294(15) -0.0021(12) 0.0011(12) 0.0146(11)
C55 0.0127(11) 0.0212(13) 0.0194(12) -0.0014(10) -0.0048(9) -0.0007(9)
C56 0.0203(13) 0.0314(15) 0.0237(14) -0.0064(12) -0.0043(10) -0.0100(11)
C57 0.0129(12) 0.0255(14) 0.0427(17) -0.0009(12) -0.0069(11) 0.0048(10)
C58 0.0167(11) 0.0138(11) 0.0136(11) -0.0015(9) 0.0015(9) -0.0010(9)
C59 0.0307(14) 0.0164(12) 0.0251(14) 0.0038(11) 0.0087(11) -0.0024(10)
C60 0.0160(12) 0.0235(13) 0.0202(13) -0.0035(10) 0.0045(9) -0.0040(10)
P31 0.0117(3) 0.0098(3) 0.0117(3) -0.0008(2) -0.0001(2) 0.0006(2)
P32 0.0108(3) 0.0114(3) 0.0120(3) -0.0017(2) 0.0003(2) -0.0004(2)
Cl31 0.0167(3) 0.0466(4) 0.0379(4) -0.0304(3) 0.0017(3) 0.0016(3)
Cl32 0.0238(3) 0.0428(4) 0.0213(3) -0.0171(3) -0.0103(3) 0.0083(3)
Fe31 0.01023(15) 0.00974(15) 0.01261(16) 0.00029(12) 0.00046(12) -0.00048(12)
Pd31 0.01169(8) 0.01242(9) 0.01007(8) -0.00257(7) 0.00025(6) -0.00079(6)
C71 0.0371(16) 0.0320(16) 0.0213(14) 0.0034(12) 0.0016(12) 0.0038(13)
Cl71 0.0491(5) 0.0337(4) 0.0306(4) 0.0036(3) -0.0005(3) -0.0067(3)
Cl72 0.0355(4) 0.0326(4) 0.0380(4) -0.0011(3) -0.0057(3) 0.0027(3)

loop_
_atom_type_symbol
_atom_type_description
_atom_type_scat_dispersion_real
_atom_type_scat_dispersion_imag
_atom_type_scat_source
C C 0.0033 0.0016 'International Tables Vol C Tables 4.2.6.8 and 6.1.1.4'
H H 0.0000 0.0000 'International Tables Vol C Tables 4.2.6.8 and 6.1.1.4'
P P 0.1023 0.0942 'International Tables Vol C Tables 4.2.6.8 and 6.1.1.4'
Cl Cl 0.1484 0.1585 'International Tables Vol C Tables 4.2.6.8 and 6.1.1.4'
Fe Fe 0.3463 0.8444 'International Tables Vol C Tables 4.2.6.8 and 6.1.1.4'
Pd Pd -0.9988 1.0072 'International Tables Vol C Tables 4.2.6.8 and 6.1.1.4'

loop_
_geom_angle_atom_site_label_1
_geom_angle_atom_site_label_2
_geom_angle_atom_site_label_3
_geom_angle
_geom_angle_site_symmetry_1
_geom_angle_site_symmetry_3
C5 C1 C2 107.50(19) . .
C5 C1 P1 119.57(17) . .
C2 C1 P1 132.70(17) . .
C5 C1 Fe1 69.73(13) . .
C2 C1 Fe1 69.99(13) . .
P1 C1 Fe1 129.47(12) . .
C3 C2 C1 107.2(2) . .
C3 C2 C11 121.7(2) . .
C1 C2 C11 131.0(2) . .
C3 C2 Fe1 70.22(13) . .
C1 C2 Fe1 68.20(12) . .
C11 C2 Fe1 128.39(18) . .
C4 C3 C2 108.8(2) . .
C4 C3 C12 125.8(2) . .
C2 C3 C12 125.3(2) . .
C4 C3 Fe1 69.30(13) . .
C2 C3 Fe1 68.92(13) . .
C12 C3 Fe1 130.65(18) . .
C3 C4 C5 108.6(2) . .
C3 C4 C13 125.7(2) . .
C5 C4 C13 125.7(2) . .
C3 C4 Fe1 70.25(14) . .
C5 C4 Fe1 69.16(13) . .
C13 C4 Fe1 126.33(18) . .
C4 C5 C1 107.9(2) . .
C4 C5 C14 124.0(2) . .
C1 C5 C14 128.0(2) . .
C4 C5 Fe1 70.05(13) . .
C1 C5 Fe1 68.46(13) . .
C14 C5 Fe1 130.53(18) . .
C10 C6 C7 107.13(19) . .
C10 C6 P2 118.72(17) . .
C7 C6 P2 133.92(17) . .
C10 C6 Fe1 69.28(13) . .
C7 C6 Fe1 69.68(13) . .
P2 C6 Fe1 129.93(12) . .
C8 C7 C6 107.3(2) . .
C8 C7 C15 121.9(2) . .
C6 C7 C15 130.8(2) . .
C8 C7 Fe1 70.02(13) . .
C6 C7 Fe1 68.40(13) . .
C15 C7 Fe1 127.43(17) . .
C9 C8 C7 108.7(2) . .
C9 C8 C16 125.3(2) . .
C7 C8 C16 125.9(2) . .
C9 C8 Fe1 70.43(14) . .
C7 C8 Fe1 68.92(13) . .
C16 C8 Fe1 128.63(18) . .
C8 C9 C10 108.8(2) . .
C8 C9 C17 125.8(2) . .
C10 C9 C17 125.3(2) . .
C8 C9 Fe1 69.33(13) . .
C10 C9 Fe1 68.26(13) . .
C17 C9 Fe1 131.41(18) . .
C9 C10 C6 108.0(2) . .
C9 C10 C18 124.0(2) . .
C6 C10 C18 127.8(2) . .
C9 C10 Fe1 71.20(14) . .
C6 C10 Fe1 68.72(13) . .
C18 C10 Fe1 129.00(18) . .
C2 C11 H11A 109.5 . .
C2 C11 H11B 109.5 . .
H11A C11 H11B 109.5 . .
C2 C11 H11C 109.5 . .
H11A C11 H11C 109.5 . .
H11B C11 H11C 109.5 . .
C3 C12 H12A 109.5 . .
C3 C12 H12B 109.5 . .
H12A C12 H12B 109.5 . .
C3 C12 H12C 109.5 . .
H12A C12 H12C 109.5 . .
H12B C12 H12C 109.5 . .
C4 C13 H13A 109.5 . .
C4 C13 H13B 109.5 . .
H13A C13 H13B 109.5 . .
C4 C13 H13C 109.5 . .
H13A C13 H13C 109.5 . .
H13B C13 H13C 109.5 . .
C5 C14 H14A 109.5 . .
C5 C14 H14B 109.5 . .
H14A C14 H14B 109.5 . .
C5 C14 H14C 109.5 . .
H14A C14 H14C 109.5 . .
H14B C14 H14C 109.5 . .
C7 C15 H15A 109.5 . .
C7 C15 H15B 109.5 . .
H15A C15 H15B 109.5 . .
C7 C15 H15C 109.5 . .
H15A C15 H15C 109.5 . .
H15B C15 H15C 109.5 . .
C8 C16 H16A 109.5 . .
C8 C16 H16B 109.5 . .
H16A C16 H16B 109.5 . .
C8 C16 H16C 109.5 . .
H16A C16 H16C 109.5 . .
H16B C16 H16C 109.5 . .
C9 C17 H17A 109.5 . .
C9 C17 H17B 109.5 . .
H17A C17 H17B 109.5 . .
C9 C17 H17C 109.5 . .
H17A C17 H17C 109.5 . .
H17B C17 H17C 109.5 . .
C10 C18 H18A 109.5 . .
C10 C18 H18B 109.5 . .
H18A C18 H18B 109.5 . .
C10 C18 H18C 109.5 . .
H18A C18 H18C 109.5 . .
H18B C18 H18C 109.5 . .
C21 C19 C20 110.8(2) . .
C21 C19 P1 114.28(17) . .
C20 C19 P1 113.34(17) . .
C21 C19 H19 105.9 . .
C20 C19 H19 105.9 . .
P1 C19 H19 105.9 . .
C19 C20 H20A 109.5 . .
C19 C20 H20B 109.5 . .
H20A C20 H20B 109.5 . .
C19 C20 H20C 109.5 . .
H20A C20 H20C 109.5 . .
H20B C20 H20C 109.5 . .
C19 C21 H21A 109.5 . .
C19 C21 H21B 109.5 . .
H21A C21 H21B 109.5 . .
C19 C21 H21C 109.5 . .
H21A C21 H21C 109.5 . .
H21B C21 H21C 109.5 . .
C23 C22 C24 108.58(19) . .
C23 C22 P1 111.03(16) . .
C24 C22 P1 117.40(17) . .
C23 C22 H22 106.4 . .
C24 C22 H22 106.4 . .
P1 C22 H22 106.4 . .
C22 C23 H23A 109.5 . .
C22 C23 H23B 109.5 . .
H23A C23 H23B 109.5 . .
C22 C23 H23C 109.5 . .
H23A C23 H23C 109.5 . .
H23B C23 H23C 109.5 . .
C22 C24 H24A 109.5 . .
C22 C24 H24B 109.5 . .
H24A C24 H24B 109.5 . .
C22 C24 H24C 109.5 . .
H24A C24 H24C 109.5 . .
H24B C24 H24C 109.5 . .
C26 C25 C27 110.8(2) . .
C26 C25 P2 114.85(16) . .
C27 C25 P2 113.50(16) . .
C26 C25 H25 105.6 . .
C27 C25 H25 105.6 . .
P2 C25 H25 105.6 . .
C25 C26 H26A 109.5 . .
C25 C26 H26B 109.5 . .
H26A C26 H26B 109.5 . .
C25 C26 H26C 109.5 . .
H26A C26 H26C 109.5 . .
H26B C26 H26C 109.5 . .
C25 C27 H27A 109.5 . .
C25 C27 H27B 109.5 . .
H27A C27 H27B 109.5 . .
C25 C27 H27C 109.5 . .
H27A C27 H27C 109.5 . .
H27B C27 H27C 109.5 . .
C30 C28 C29 109.5(2) . .
C30 C28 P2 115.26(16) . .
C29 C28 P2 112.55(17) . .
C30 C28 H28 106.3 . .
C29 C28 H28 106.3 . .
P2 C28 H28 106.3 . .
C28 C29 H29A 109.5 . .
C28 C29 H29B 109.5 . .
H29A C29 H29B 109.5 . .
C28 C29 H29C 109.5 . .
H29A C29 H29C 109.5 . .
H29B C29 H29C 109.5 . .
C28 C30 H30A 109.5 . .
C28 C30 H30B 109.5 . .
H30A C30 H30B 109.5 . .
C28 C30 H30C 109.5 . .
H30A C30 H30C 109.5 . .
H30B C30 H30C 109.5 . .
C1 P1 C22 110.52(11) . .
C1 P1 C19 100.29(11) . .
C22 P1 C19 107.45(11) . .
C1 P1 Pd1 110.62(7) . .
C22 P1 Pd1 113.36(8) . .
C19 P1 Pd1 113.81(8) . .
C6 P2 C28 109.26(11) . .
C6 P2 C25 100.98(10) . .
C28 P2 C25 106.14(11) . .
C6 P2 Pd1 111.90(7) . .
C28 P2 Pd1 114.70(8) . .
C25 P2 Pd1 112.86(8) . .
C1 Fe1 C6 107.03(9) . .
C1 Fe1 C10 124.00(9) . .
C6 Fe1 C10 42.01(9) . .
C1 Fe1 C5 41.81(9) . .
C6 Fe1 C5 121.89(9) . .
C10 Fe1 C5 106.48(10) . .
C1 Fe1 C7 122.05(9) . .
C6 Fe1 C7 41.92(9) . .
C10 Fe1 C7 70.11(10) . .
C5 Fe1 C7 159.15(9) . .
C1 Fe1 C2 41.81(9) . .
C6 Fe1 C2 124.11(9) . .
C10 Fe1 C2 162.17(9) . .
C5 Fe1 C2 69.87(10) . .
C7 Fe1 C2 106.77(10) . .
C1 Fe1 C4 69.56(9) . .
C6 Fe1 C4 157.42(10) . .
C10 Fe1 C4 120.22(10) . .
C5 Fe1 C4 40.79(9) . .
C7 Fe1 C4 158.82(9) . .
C2 Fe1 C4 69.08(10) . .
C1 Fe1 C8 158.09(10) . .
C6 Fe1 C8 69.60(9) . .
C10 Fe1 C8 68.82(10) . .
C5 Fe1 C8 158.40(10) . .
C7 Fe1 C8 41.05(9) . .
C2 Fe1 C8 121.03(10) . .
C4 Fe1 C8 121.98(9) . .
C1 Fe1 C3 69.32(9) . .
C6 Fe1 C3 160.98(10) . .
C10 Fe1 C3 155.48(10) . .
C5 Fe1 C3 68.61(10) . .
C7 Fe1 C3 123.06(10) . .
C2 Fe1 C3 40.86(9) . .
C4 Fe1 C3 40.45(10) . .
C8 Fe1 C3 106.46(10) . .
C1 Fe1 C9 160.50(10) . .
C6 Fe1 C9 69.23(9) . .
C10 Fe1 C9 40.54(9) . .
C5 Fe1 C9 122.73(10) . .
C7 Fe1 C9 68.75(10) . .
C2 Fe1 C9 156.06(9) . .
C4 Fe1 C9 106.16(10) . .
C8 Fe1 C9 40.24(10) . .
C3 Fe1 C9 120.50(10) . .
P2 Pd1 P1 96.62(2) . .
P2 Pd1 Cl1 173.12(2) . .
P1 Pd1 Cl1 90.09(2) . .
P2 Pd1 Cl2 89.64(2) . .
P1 Pd1 Cl2 172.47(2) . .
Cl1 Pd1 Cl2 83.56(2) . .
C35 C31 C32 108.02(19) . .
C35 C31 P31 118.23(17) . .
C32 C31 P31 133.52(17) . .
C35 C31 Fe31 69.76(12) . .
C32 C31 Fe31 69.73(12) . .
P31 C31 Fe31 129.87(12) . .
C33 C32 C31 106.6(2) . .
C33 C32 C41 121.7(2) . .
C31 C32 C41 131.7(2) . .
C33 C32 Fe31 70.57(13) . .
C31 C32 Fe31 68.39(12) . .
C41 C32 Fe31 125.42(16) . .
C34 C33 C32 109.2(2) . .
C34 C33 C42 125.7(2) . .
C32 C33 C42 125.0(2) . .
C34 C33 Fe31 69.97(13) . .
C32 C33 Fe31 68.51(13) . .
C42 C33 Fe31 130.75(17) . .
C35 C34 C33 108.2(2) . .
C35 C34 C43 125.3(2) . .
C33 C34 C43 126.5(2) . .
C35 C34 Fe31 68.46(13) . .
C33 C34 Fe31 69.73(13) . .
C43 C34 Fe31 130.00(17) . .
C34 C35 C31 108.0(2) . .
C34 C35 C44 124.2(2) . .
C31 C35 C44 127.7(2) . .
C34 C35 Fe31 70.94(13) . .
C31 C35 Fe31 68.57(12) . .
C44 C35 Fe31 129.44(17) . .
C37 C36 C40 107.61(19) . .
C37 C36 P32 133.62(17) . .
C40 C36 P32 118.45(17) . .
C37 C36 Fe31 70.27(12) . .
C40 C36 Fe31 69.45(12) . .
P32 C36 Fe31 130.16(12) . .
C38 C37 C36 107.4(2) . .
C38 C37 C45 122.3(2) . .
C36 C37 C45 130.3(2) . .
C38 C37 Fe31 70.32(13) . .
C36 C37 Fe31 68.09(12) . .
C45 C37 Fe31 128.89(16) . .
C39 C38 C37 108.9(2) . .
C39 C38 C46 124.7(2) . .
C37 C38 C46 126.4(2) . .
C39 C38 Fe31 69.88(13) . .
C37 C38 Fe31 68.93(12) . .
C46 C38 Fe31 128.44(16) . .
C38 C39 C40 108.7(2) . .
C38 C39 C47 125.2(2) . .
C40 C39 C47 126.0(2) . .
C38 C39 Fe31 69.94(13) . .
C40 C39 Fe31 68.32(13) . .
C47 C39 Fe31 129.81(17) . .
C39 C40 C36 107.5(2) . .
C39 C40 C48 124.4(2) . .
C36 C40 C48 128.0(2) . .
C39 C40 Fe31 70.88(13) . .
C36 C40 Fe31 68.47(12) . .
C48 C40 Fe31 129.57(17) . .
C32 C41 H41A 109.5 . .
C32 C41 H41B 109.5 . .
H41A C41 H41B 109.5 . .
C32 C41 H41C 109.5 . .
H41A C41 H41C 109.5 . .
H41B C41 H41C 109.5 . .
C33 C42 H42A 109.5 . .
C33 C42 H42B 109.5 . .
H42A C42 H42B 109.5 . .
C33 C42 H42C 109.5 . .
H42A C42 H42C 109.5 . .
H42B C42 H42C 109.5 . .
C34 C43 H43A 109.5 . .
C34 C43 H43B 109.5 . .
H43A C43 H43B 109.5 . .
C34 C43 H43C 109.5 . .
H43A C43 H43C 109.5 . .
H43B C43 H43C 109.5 . .
C35 C44 H44A 109.5 . .
C35 C44 H44B 109.5 . .
H44A C44 H44B 109.5 . .
C35 C44 H44C 109.5 . .
H44A C44 H44C 109.5 . .
H44B C44 H44C 109.5 . .
C37 C45 H45A 109.5 . .
C37 C45 H45B 109.5 . .
H45A C45 H45B 109.5 . .
C37 C45 H45C 109.5 . .
H45A C45 H45C 109.5 . .
H45B C45 H45C 109.5 . .
C38 C46 H46A 109.5 . .
C38 C46 H46B 109.5 . .
H46A C46 H46B 109.5 . .
C38 C46 H46C 109.5 . .
H46A C46 H46C 109.5 . .
H46B C46 H46C 109.5 . .
C39 C47 H47A 109.5 . .
C39 C47 H47B 109.5 . .
H47A C47 H47B 109.5 . .
C39 C47 H47C 109.5 . .
H47A C47 H47C 109.5 . .
H47B C47 H47C 109.5 . .
C40 C48 H48A 109.5 . .
C40 C48 H48B 109.5 . .
H48A C48 H48B 109.5 . .
C40 C48 H48C 109.5 . .
H48A C48 H48C 109.5 . .
H48B C48 H48C 109.5 . .
C51 C49 C50 110.1(2) . .
C51 C49 P31 116.31(17) . .
C50 C49 P31 111.48(17) . .
C51 C49 H49 106.1 . .
C50 C49 H49 106.1 . .
P31 C49 H49 106.1 . .
C49 C50 H50A 109.5 . .
C49 C50 H50B 109.5 . .
H50A C50 H50B 109.5 . .
C49 C50 H50C 109.5 . .
H50A C50 H50C 109.5 . .
H50B C50 H50C 109.5 . .
C49 C51 H51A 109.5 . .
C49 C51 H51B 109.5 . .
H51A C51 H51B 109.5 . .
C49 C51 H51C 109.5 . .
H51A C51 H51C 109.5 . .
H51B C51 H51C 109.5 . .
C53 C52 C54 109.6(2) . .
C53 C52 P31 115.21(17) . .
C54 C52 P31 113.52(18) . .
C53 C52 H52 105.9 . .
C54 C52 H52 105.9 . .
P31 C52 H52 105.9 . .
C52 C53 H53A 109.5 . .
C52 C53 H53B 109.5 . .
H53A C53 H53B 109.5 . .
C52 C53 H53C 109.5 . .
H53A C53 H53C 109.5 . .
H53B C53 H53C 109.5 . .
C52 C54 H54A 109.5 . .
C52 C54 H54B 109.5 . .
H54A C54 H54B 109.5 . .
C52 C54 H54C 109.5 . .
H54A C54 H54C 109.5 . .
H54B C54 H54C 109.5 . .
C56 C55 C57 108.7(2) . .
C56 C55 P32 115.82(18) . .
C57 C55 P32 113.46(17) . .
C56 C55 H55 106.0 . .
C57 C55 H55 106.0 . .
P32 C55 H55 106.0 . .
C55 C56 H56A 109.5 . .
C55 C56 H56B 109.5 . .
H56A C56 H56B 109.5 . .
C55 C56 H56C 109.5 . .
H56A C56 H56C 109.5 . .
H56B C56 H56C 109.5 . .
C55 C57 H57A 109.5 . .
C55 C57 H57B 109.5 . .
H57A C57 H57B 109.5 . .
C55 C57 H57C 109.5 . .
H57A C57 H57C 109.5 . .
H57B C57 H57C 109.5 . .
C60 C58 C59 108.9(2) . .
C60 C58 P32 117.80(17) . .
C59 C58 P32 109.83(16) . .
C60 C58 H58 106.6 . .
C59 C58 H58 106.6 . .
P32 C58 H58 106.6 . .
C58 C59 H59A 109.5 . .
C58 C59 H59B 109.5 . .
H59A C59 H59B 109.5 . .
C58 C59 H59C 109.5 . .
H59A C59 H59C 109.5 . .
H59B C59 H59C 109.5 . .
C58 C60 H60A 109.5 . .
C58 C60 H60B 109.5 . .
H60A C60 H60B 109.5 . .
C58 C60 H60C 109.5 . .
H60A C60 H60C 109.5 . .
H60B C60 H60C 109.5 . .
C31 P31 C49 107.74(11) . .
C31 P31 C52 101.65(10) . .
C49 P31 C52 107.79(11) . .
C31 P31 Pd31 113.39(7) . .
C49 P31 Pd31 112.63(8) . .
C52 P31 Pd31 112.91(8) . .
C36 P32 C58 112.63(10) . .
C36 P32 C55 99.09(10) . .
C58 P32 C55 106.73(11) . .
C36 P32 Pd31 113.38(7) . .
C58 P32 Pd31 109.07(8) . .
C55 P32 Pd31 115.57(8) . .
C36 Fe31 C31 106.60(9) . .
C36 Fe31 C40 42.08(9) . .
C31 Fe31 C40 122.69(9) . .
C36 Fe31 C35 122.27(9) . .
C31 Fe31 C35 41.67(9) . .
C40 Fe31 C35 106.11(9) . .
C36 Fe31 C32 122.59(9) . .
C31 Fe31 C32 41.87(9) . .
C40 Fe31 C32 160.34(9) . .
C35 Fe31 C32 70.13(9) . .
C36 Fe31 C37 41.64(9) . .
C31 Fe31 C37 122.62(9) . .
C40 Fe31 C37 70.01(9) . .
C35 Fe31 C37 159.69(9) . .
C32 Fe31 C37 106.49(9) . .
C36 Fe31 C39 69.36(9) . .
C31 Fe31 C39 159.29(10) . .
C40 Fe31 C39 40.80(9) . .
C35 Fe31 C39 122.12(10) . .
C32 Fe31 C39 157.42(10) . .
C37 Fe31 C39 68.66(9) . .
C36 Fe31 C38 69.19(9) . .
C31 Fe31 C38 159.09(9) . .
C40 Fe31 C38 68.74(9) . .
C35 Fe31 C38 157.93(10) . .
C32 Fe31 C38 121.94(9) . .
C37 Fe31 C38 40.75(9) . .
C39 Fe31 C38 40.18(10) . .
C36 Fe31 C33 159.66(9) . .
C31 Fe31 C33 68.97(9) . .
C40 Fe31 C33 157.08(10) . .
C35 Fe31 C33 68.46(9) . .
C32 Fe31 C33 40.92(9) . .
C37 Fe31 C33 122.81(9) . .
C39 Fe31 C33 121.84(9) . .
C38 Fe31 C33 107.48(9) . .
C36 Fe31 C34 158.46(9) . .
C31 Fe31 C34 69.09(9) . .
C40 Fe31 C34 121.24(9) . .
C35 Fe31 C34 40.60(9) . .
C32 Fe31 C34 69.15(9) . .
C37 Fe31 C34 158.42(9) . .
C39 Fe31 C34 106.82(9) . .
C38 Fe31 C34 122.37(9) . .
C33 Fe31 C34 40.31(9) . .
P32 Pd31 P31 96.66(2) . .
P32 Pd31 Cl31 173.26(2) . .
P31 Pd31 Cl31 89.87(2) . .
P32 Pd31 Cl32 89.33(2) . .
P31 Pd31 Cl32 173.90(2) . .
Cl31 Pd31 Cl32 84.18(2) . .
Cl72 C71 Cl71 111.47(15) . .
Cl72 C71 H71A 109.3 . .
Cl71 C71 H71A 109.3 . .
Cl72 C71 H71B 109.3 . .
Cl71 C71 H71B 109.3 . .
H71A C71 H71B 108.0 . .

loop_
_geom_bond_atom_site_label_1
_geom_bond_atom_site_label_2
_geom_bond_distance
_geom_bond_site_symmetry_2
C1 C5 1.447(3) .
C1 C2 1.449(3) .
C1 P1 1.822(2) .
C1 Fe1 2.019(2) .
C2 C3 1.432(3) .
C2 C11 1.497(3) .
C2 Fe1 2.043(2) .
C3 C4 1.420(3) .
C3 C12 1.496(3) .
C3 Fe1 2.060(2) .
C4 C5 1.423(3) .
C4 C13 1.498(3) .
C4 Fe1 2.048(2) .
C5 C14 1.500(3) .
C5 Fe1 2.036(2) .
C6 C10 1.451(3) .
C6 C7 1.451(3) .
C6 P2 1.822(2) .
C6 Fe1 2.020(2) .
C7 C8 1.434(3) .
C7 C15 1.491(3) .
C7 Fe1 2.037(2) .
C8 C9 1.417(3) .
C8 C16 1.499(3) .
C8 Fe1 2.052(2) .
C9 C10 1.419(3) .
C9 C17 1.497(3) .
C9 Fe1 2.066(2) .
C10 C18 1.497(3) .
C10 Fe1 2.027(2) .
C11 H11A 0.9800 .
C11 H11B 0.9800 .
C11 H11C 0.9800 .
C12 H12A 0.9800 .
C12 H12B 0.9800 .
C12 H12C 0.9800 .
C13 H13A 0.9800 .
C13 H13B 0.9800 .
C13 H13C 0.9800 .
C14 H14A 0.9800 .
C14 H14B 0.9800 .
C14 H14C 0.9800 .
C15 H15A 0.9800 .
C15 H15B 0.9800 .
C15 H15C 0.9800 .
C16 H16A 0.9800 .
C16 H16B 0.9800 .
C16 H16C 0.9800 .
C17 H17A 0.9800 .
C17 H17B 0.9800 .
C17 H17C 0.9800 .
C18 H18A 0.9800 .
C18 H18B 0.9800 .
C18 H18C 0.9800 .
C19 C21 1.523(3) .
C19 C20 1.534(4) .
C19 P1 1.870(2) .
C19 H19 1.0000 .
C20 H20A 0.9800 .
C20 H20B 0.9800 .
C20 H20C 0.9800 .
C21 H21A 0.9800 .
C21 H21B 0.9800 .
C21 H21C 0.9800 .
C22 C23 1.531(3) .
C22 C24 1.532(3) .
C22 P1 1.844(2) .
C22 H22 1.0000 .
C23 H23A 0.9800 .
C23 H23B 0.9800 .
C23 H23C 0.9800 .
C24 H24A 0.9800 .
C24 H24B 0.9800 .
C24 H24C 0.9800 .
C25 C26 1.532(3) .
C25 C27 1.537(3) .
C25 P2 1.865(2) .
C25 H25 1.0000 .
C26 H26A 0.9800 .
C26 H26B 0.9800 .
C26 H26C 0.9800 .
C27 H27A 0.9800 .
C27 H27B 0.9800 .
C27 H27C 0.9800 .
C28 C30 1.532(3) .
C28 C29 1.543(3) .
C28 P2 1.845(2) .
C28 H28 1.0000 .
C29 H29A 0.9800 .
C29 H29B 0.9800 .
C29 H29C 0.9800 .
C30 H30A 0.9800 .
C30 H30B 0.9800 .
C30 H30C 0.9800 .
P1 Pd1 2.3306(6) .
P2 Pd1 2.3242(6) .
Cl1 Pd1 2.3496(6) .
Cl2 Pd1 2.3507(6) .
C31 C35 1.443(3) .
C31 C32 1.450(3) .
C31 P31 1.815(2) .
C31 Fe31 2.020(2) .
C32 C33 1.435(3) .
C32 C41 1.494(3) .
C32 Fe31 2.038(2) .
C33 C34 1.425(3) .
C33 C42 1.492(3) .
C33 Fe31 2.066(2) .
C34 C35 1.424(3) .
C34 C43 1.501(3) .
C34 Fe31 2.069(2) .
C35 C44 1.493(3) .
C35 Fe31 2.036(2) .
C36 C37 1.444(3) .
C36 C40 1.453(3) .
C36 P32 1.819(2) .
C36 Fe31 2.016(2) .
C37 C38 1.431(3) .
C37 C45 1.498(3) .
C37 Fe31 2.046(2) .
C38 C39 1.418(3) .
C38 C46 1.497(3) .
C38 Fe31 2.064(2) .
C39 C40 1.427(3) .
C39 C47 1.500(3) .
C39 Fe31 2.064(2) .
C40 C48 1.498(3) .
C40 Fe31 2.030(2) .
C41 H41A 0.9800 .
C41 H41B 0.9800 .
C41 H41C 0.9800 .
C42 H42A 0.9800 .
C42 H42B 0.9800 .
C42 H42C 0.9800 .
C43 H43A 0.9800 .
C43 H43B 0.9800 .
C43 H43C 0.9800 .
C44 H44A 0.9800 .
C44 H44B 0.9800 .
C44 H44C 0.9800 .
C45 H45A 0.9800 .
C45 H45B 0.9800 .
C45 H45C 0.9800 .
C46 H46A 0.9800 .
C46 H46B 0.9800 .
C46 H46C 0.9800 .
C47 H47A 0.9800 .
C47 H47B 0.9800 .
C47 H47C 0.9800 .
C48 H48A 0.9800 .
C48 H48B 0.9800 .
C48 H48C 0.9800 .
C49 C51 1.532(3) .
C49 C50 1.537(3) .
C49 P31 1.838(2) .
C49 H49 1.0000 .
C50 H50A 0.9800 .
C50 H50B 0.9800 .
C50 H50C 0.9800 .
C51 H51A 0.9800 .
C51 H51B 0.9800 .
C51 H51C 0.9800 .
C52 C53 1.528(3) .
C52 C54 1.537(3) .
C52 P31 1.871(2) .
C52 H52 1.0000 .
C53 H53A 0.9800 .
C53 H53B 0.9800 .
C53 H53C 0.9800 .
C54 H54A 0.9800 .
C54 H54B 0.9800 .
C54 H54C 0.9800 .
C55 C56 1.528(3) .
C55 C57 1.530(3) .
C55 P32 1.876(2) .
C55 H55 1.0000 .
C56 H56A 0.9800 .
C56 H56B 0.9800 .
C56 H56C 0.9800 .
C57 H57A 0.9800 .
C57 H57B 0.9800 .
C57 H57C 0.9800 .
C58 C60 1.526(3) .
C58 C59 1.541(3) .
C58 P32 1.851(2) .
C58 H58 1.0000 .
C59 H59A 0.9800 .
C59 H59B 0.9800 .
C59 H59C 0.9800 .
C60 H60A 0.9800 .
C60 H60B 0.9800 .
C60 H60C 0.9800 .
P31 Pd31 2.3293(6) .
P32 Pd31 2.3190(6) .
Cl31 Pd31 2.3311(7) .
Cl32 Pd31 2.3448(6) .
C71 Cl72 1.742(3) .
C71 Cl71 1.773(3) .
C71 H71A 0.9900 .
C71 H71B 0.9900 .
